data_4501837
loop_
_publ_author_name
'Ni, Jia'
'Wei, Kai-Ju'
'Liu, Yangzhong'
'Huang, Xiao-Chun'
'Li, Dan'

_publ_section_title
;
 Silver Coordination Polymers Based on Neutral Trinitrile Ligand: Topology
 and the Role of Anion
;
_journal_issue 9
_journal_name_full 'Crystal Growth &amp; Design'
_journal_page_first 3964
_journal_paper_doi 10.1021/cg1005242
_journal_volume 10
_journal_year 2010
_chemical_formula_sum 'C28 H23 Ag Cl N4 O5.5'
_chemical_formula_weight 646.84
_chemical_name_systematic
; 
 ? 
;
_space_group_IT_number 30
_symmetry_cell_setting orthorhombic
_symmetry_space_group_name_Hall 'P 2 -2bc'
_symmetry_space_group_name_H-M 'P n c 2'
_atom_sites_solution_hydrogens geom
_atom_sites_solution_primary direct
_atom_sites_solution_secondary difmap
_audit_creation_method SHELXL-97
_cell_angle_alpha 90.00
_cell_angle_beta 90.00
_cell_angle_gamma 90.00
_cell_formula_units_Z 4
_cell_length_a 9.8704(6)
_cell_length_b 26.3900(16)
_cell_length_c 12.1381(7)
_cell_measurement_temperature 293(2)
_cell_volume 3161.7(3)
_computing_cell_refinement 'SAINT (Bruker, 2002)'
_computing_data_collection 'SMART (Bruker, 2002)'
_computing_data_reduction SAINT
_computing_molecular_graphics 'ORTEP-II (Johnson, 1976)'
_computing_publication_material SHELXL-97
_computing_structure_refinement 'SHELXL-97 (Sheldrick, 1997)'
_computing_structure_solution 'SHELXS-97 (Sheldrick, 1990)'
_diffrn_ambient_temperature 293(2)
_diffrn_measured_fraction_theta_full 1.000
_diffrn_measured_fraction_theta_max 1.000
_diffrn_measurement_device_type 'Bruker APEX area-dectector diffractometer'
_diffrn_measurement_method '\f and \w-scan'
_diffrn_radiation_monochromator graphite
_diffrn_radiation_source 'fine-focus sealed tube'
_diffrn_radiation_type MoK\a
_diffrn_radiation_wavelength 0.71073
_diffrn_reflns_av_R_equivalents 0.0372
_diffrn_reflns_av_sigmaI/netI 0.0472
_diffrn_reflns_limit_h_max 11
_diffrn_reflns_limit_h_min -11
_diffrn_reflns_limit_k_max 31
_diffrn_reflns_limit_k_min -29
_diffrn_reflns_limit_l_max 12
_diffrn_reflns_limit_l_min -14
_diffrn_reflns_number 15891
_diffrn_reflns_theta_full 24.99
_diffrn_reflns_theta_max 24.99
_diffrn_reflns_theta_min 1.54
_diffrn_standards_decay_% 0
_diffrn_standards_interval_count 0
_diffrn_standards_interval_time 0
_diffrn_standards_number 0
_exptl_absorpt_coefficient_mu 0.761
_exptl_absorpt_correction_T_max 0.8879
_exptl_absorpt_correction_T_min 0.8444
_exptl_absorpt_correction_type multi-scan
_exptl_absorpt_process_details 'SADABS (Bruker, 2002)'
_exptl_crystal_colour yellow
_exptl_crystal_density_diffrn 1.340
_exptl_crystal_density_method 'not measured'
_exptl_crystal_description block
_exptl_crystal_F_000 1288
_exptl_crystal_size_max 0.23
_exptl_crystal_size_mid 0.21
_exptl_crystal_size_min 0.16
_refine_diff_density_max 1.031
_refine_diff_density_min -0.458
_refine_diff_density_rms 0.141
_refine_ls_abs_structure_details 'Flack H D (1983), Acta Cryst. A39, 876-881'
_refine_ls_abs_structure_Flack 0.04(7)
_refine_ls_extinction_method none
_refine_ls_goodness_of_fit_ref 1.029
_refine_ls_hydrogen_treatment constr
_refine_ls_matrix_type full
_refine_ls_number_parameters 354
_refine_ls_number_reflns 5230
_refine_ls_number_restraints 98
_refine_ls_restrained_S_all 1.036
_refine_ls_R_factor_all 0.0856
_refine_ls_R_factor_gt 0.0736
_refine_ls_shift/su_max 1.581
_refine_ls_shift/su_mean 0.012
_refine_ls_structure_factor_coef Fsqd
_refine_ls_weighting_details 'calc w=1/[\s^2^(Fo^2^)+(0.0869P)^2^+12.2440P] where P=(Fo^2^+2Fc^2^)/3'
_refine_ls_weighting_scheme calc
_refine_ls_wR_factor_gt 0.1933
_refine_ls_wR_factor_ref 0.2023
_reflns_number_gt 4287
_reflns_number_total 5230
_reflns_threshold_expression >2sigma(I)
_cod_data_source_file cg1005242_si_002.cif
_cod_data_source_block 5
_cod_depositor_comments
;
The following automatic conversions were performed:

'_symmetry_cell_setting' value 'Orthorhombic' changed to
'orthorhombic' according to
/home/saulius/struct/CIF-dictionaries/cif_core.dic dictionary named
'cif_core.dic' version 2.4.2 from
2011-04-26.

'_exptl_absorpt_correction_type' value 'Multi-scan'
changed to 'multi-scan' according to
/home/saulius/struct/CIF-dictionaries/cif_core.dic dictionary named
'cif_core.dic' version 2.4.2 from 2011-04-26.

Automatic conversion script
Id: cif_fix_values 1715 2011-07-08 13:25:40Z adriana 
;
_cod_original_sg_symbol_H-M Pnc2
_cod_database_code 4501837

loop_
_symmetry_equiv_pos_as_xyz
'x, y, z'
'-x, -y, z'
'x, -y+1/2, z+1/2'
'-x, y+1/2, z+1/2'

loop_
_atom_site_label
_atom_site_type_symbol
_atom_site_fract_x
_atom_site_fract_y
_atom_site_fract_z
_atom_site_U_iso_or_equiv
_atom_site_adp_type
_atom_site_occupancy
_atom_site_symmetry_multiplicity
_atom_site_calc_flag
_atom_site_refinement_flags
Ag1 Ag 0.71048(9) -0.01064(2) -0.0026(5) 0.0769(3) Uani 1 1 d .
C1 C 0.7524(13) 0.1142(4) 0.0194(13) 0.081(3) Uani 1 1 d .
C2 C 0.7613(12) 0.1695(3) 0.0195(11) 0.065(3) Uani 1 1 d .
C3 C 0.7897(16) 0.1938(5) -0.0757(11) 0.090(5) Uani 1 1 d .
H3 H 0.8081 0.1755 -0.1394 0.108 Uiso 1 1 calc R
C4 C 0.7912(13) 0.2460(5) -0.0775(11) 0.078(4) Uani 1 1 d .
H4 H 0.8100 0.2629 -0.1429 0.094 Uiso 1 1 calc R
C5 C 0.7651(9) 0.2731(3) 0.0164(10) 0.051(2) Uani 1 1 d .
C6 C 0.7350(14) 0.2493(4) 0.1104(10) 0.072(3) Uani 1 1 d .
H6 H 0.7138 0.2679 0.1732 0.086 Uiso 1 1 calc R
C7 C 0.7355(15) 0.1965(4) 0.1140(11) 0.078(3) Uani 1 1 d .
H7 H 0.7185 0.1797 0.1798 0.094 Uiso 1 1 calc R
C8 C 0.6851(9) 0.3538(3) -0.0656(9) 0.049(2) Uani 1 1 d .
C9 C 0.5644(10) 0.3340(4) -0.0979(10) 0.063(3) Uani 1 1 d .
H9 H 0.5339 0.3043 -0.0650 0.076 Uiso 1 1 calc R
C10 C 0.4890(10) 0.3557(4) -0.1746(10) 0.065(3) Uani 1 1 d .
H10 H 0.4089 0.3404 -0.1977 0.078 Uiso 1 1 calc R
C11 C 0.5330(10) 0.4043(4) -0.2232(10) 0.059(2) Uani 1 1 d .
C12 C 0.4519(11) 0.4298(4) -0.2988(10) 0.061(2) Uani 1 1 d .
C13 C 0.6568(9) 0.4238(4) -0.1883(9) 0.058(2) Uani 1 1 d .
H13 H 0.6894 0.4539 -0.2178 0.069 Uiso 1 1 calc R
C14 C 0.7312(11) 0.3981(4) -0.1095(10) 0.058(2) Uani 1 1 d .
H14 H 0.8138 0.4113 -0.0862 0.069 Uiso 1 1 calc R
C15 C 0.8414(9) 0.3537(3) 0.0949(9) 0.0467(19) Uani 1 1 d .
C16 C 0.7909(9) 0.3987(4) 0.1408(10) 0.058(3) Uani 1 1 d .
H16 H 0.7082 0.4117 0.1174 0.069 Uiso 1 1 calc R
C17 C 0.8633(10) 0.4230(3) 0.2194(9) 0.059(2) Uani 1 1 d .
H17 H 0.8299 0.4529 0.2498 0.070 Uiso 1 1 calc R
C19 C 0.9863(10) 0.4039(4) 0.2547(10) 0.059(2) Uani 1 1 d .
C20 C 1.0386(10) 0.3608(4) 0.2133(10) 0.064(3) Uani 1 1 d .
H20 H 1.1204 0.3481 0.2394 0.077 Uiso 1 1 calc R
C21 C 0.9655(10) 0.3348(4) 0.1283(10) 0.062(3) Uani 1 1 d .
H21 H 1.0009 0.3057 0.0962 0.074 Uiso 1 1 calc R
C22 C 0.346(2) 0.2637(16) 0.546(3) 0.35(2) Uani 1 1 d DU
H22A H 0.3016 0.2379 0.5028 0.529 Uiso 1 1 calc R
H22B H 0.4247 0.2497 0.5804 0.529 Uiso 1 1 calc R
H22C H 0.3720 0.2911 0.4983 0.529 Uiso 1 1 calc R
C23 C 0.2507(16) 0.2828(9) 0.6316(16) 0.224(13) Uani 1 1 d DU
C24 C 0.181(2) 0.3254(9) 0.5989(12) 0.214(13) Uani 1 1 d DU
H24 H 0.1955 0.3392 0.5295 0.257 Uiso 1 1 calc R
C25 C 0.089(2) 0.3474(6) 0.670(2) 0.259(16) Uani 1 1 d DU
H25 H 0.0417 0.3761 0.6478 0.311 Uiso 1 1 calc R
C26 C 0.0678(19) 0.3270(9) 0.773(2) 0.233(13) Uani 1 1 d DU
H26 H 0.0061 0.3420 0.8207 0.279 Uiso 1 1 calc R
C27 C 0.138(2) 0.2846(9) 0.8044(11) 0.208(11) Uani 1 1 d DU
H27 H 0.1231 0.2708 0.8738 0.250 Uiso 1 1 calc R
C28 C 0.2290(18) 0.2625(6) 0.734(2) 0.187(10) Uani 1 1 d DU
H28 H 0.2762 0.2337 0.7556 0.225 Uiso 1 1 calc R
C18A C 1.0708(11) 0.4337(4) 0.3336(10) 0.067(3) Uani 1 1 d .
Cl1 Cl 0.5385(6) 0.8629(3) 0.7772(9) 0.245(5) Uani 1 1 d D
N1 N 0.7524(12) 0.0721(3) 0.0242(11) 0.092(3) Uani 1 1 d .
N2 N 0.3880(10) 0.4506(4) -0.3622(10) 0.081(3) Uani 1 1 d .
N3 N 1.1305(10) 0.4539(3) 0.3945(10) 0.084(3) Uani 1 1 d .
N5 N 0.7676(8) 0.3277(2) 0.0135(10) 0.056(2) Uani 1 1 d .
O1 O 0.5000 0.0000 -0.1109(14) 0.138(6) Uani 1 2 d S
H1A H 0.4894 -0.0294 -0.1582 0.166 Uiso 0.50 1 calc PR
H1B H 0.5106 0.0294 -0.1582 0.166 Uiso 0.50 1 calc PR
O2 O 0.6639(14) 0.8558(8) 0.8325(16) 0.243(9) Uani 1 1 d DU
O3 O 0.473(2) 0.8140(6) 0.761(3) 0.44(2) Uani 1 1 d DU
O4 O 0.562(3) 0.8848(12) 0.6697(14) 0.52(4) Uani 1 1 d DU
O5 O 0.4490(19) 0.8942(8) 0.8395(18) 0.296(12) Uani 1 1 d DU
O1W O 1.0000 0.5000 0.951(2) 0.77(7) Uani 1 2 d S
H1WA H 1.0417 0.5166 0.9018 0.918 Uiso 0.50 1 d PR
H1WB H 1.0338 0.4974 1.0156 0.918 Uiso 0.50 1 d PR

loop_
_atom_site_aniso_label
_atom_site_aniso_U_11
_atom_site_aniso_U_22
_atom_site_aniso_U_33
_atom_site_aniso_U_23
_atom_site_aniso_U_13
_atom_site_aniso_U_12
Ag1 0.0983(6) 0.0532(4) 0.0791(5) 0.0028(6) 0.0414(5) 0.0025(4)
C1 0.116(9) 0.046(5) 0.081(10) -0.009(6) 0.002(6) 0.004(5)
C2 0.105(7) 0.033(4) 0.057(7) 0.000(4) 0.004(5) -0.002(4)
C3 0.167(14) 0.046(6) 0.057(8) -0.013(5) 0.032(8) -0.005(7)
C4 0.135(11) 0.050(6) 0.051(7) 0.012(5) 0.007(7) 0.009(6)
C5 0.076(5) 0.035(3) 0.043(6) -0.005(4) -0.016(4) 0.002(4)
C6 0.129(9) 0.041(5) 0.045(6) -0.004(4) 0.011(7) 0.007(6)
C7 0.134(10) 0.044(6) 0.057(7) 0.007(5) 0.006(7) -0.001(6)
C8 0.061(5) 0.041(4) 0.045(5) 0.005(4) -0.010(4) -0.004(4)
C9 0.067(6) 0.058(5) 0.065(7) 0.016(5) -0.009(5) -0.027(5)
C10 0.070(6) 0.060(6) 0.064(6) 0.025(5) -0.027(5) -0.025(5)
C11 0.068(6) 0.050(5) 0.060(6) 0.002(5) -0.004(5) -0.014(4)
C12 0.070(6) 0.048(5) 0.065(6) 0.009(5) -0.014(6) 0.000(5)
C13 0.058(5) 0.052(5) 0.063(6) 0.009(4) -0.021(5) 0.005(4)
C14 0.070(6) 0.047(5) 0.056(6) 0.006(4) -0.020(5) -0.014(5)
C15 0.054(5) 0.040(4) 0.046(5) 0.001(4) -0.012(4) -0.002(4)
C16 0.058(6) 0.053(6) 0.062(6) -0.003(5) -0.019(5) 0.003(4)
C17 0.072(6) 0.049(5) 0.055(6) -0.017(4) -0.001(5) 0.000(4)
C19 0.065(6) 0.055(5) 0.056(6) -0.009(4) -0.022(5) -0.012(4)
C20 0.060(6) 0.057(6) 0.076(7) -0.012(5) -0.026(5) 0.008(5)
C21 0.066(6) 0.050(5) 0.070(7) -0.015(5) -0.016(5) 0.006(4)
C22 0.35(3) 0.35(3) 0.35(3) -0.006(10) 0.001(10) 0.013(10)
C23 0.230(15) 0.218(16) 0.223(16) -0.014(10) -0.011(10) -0.007(10)
C24 0.213(15) 0.215(15) 0.214(15) -0.013(10) -0.015(10) -0.007(10)
C25 0.247(17) 0.260(18) 0.270(18) -0.004(10) -0.002(10) -0.006(10)
C26 0.225(15) 0.234(15) 0.239(15) 0.013(10) 0.000(10) -0.008(10)
C27 0.202(14) 0.205(14) 0.217(14) 0.000(10) 0.003(10) -0.015(9)
C28 0.188(12) 0.184(14) 0.191(13) -0.010(9) -0.004(9) -0.022(9)
C18A 0.073(6) 0.069(6) 0.059(6) -0.005(5) -0.025(6) 0.005(5)
Cl1 0.110(4) 0.336(12) 0.288(11) -0.161(10) -0.032(5) 0.054(6)
N1 0.143(8) 0.043(4) 0.089(10) -0.002(5) 0.018(6) 0.004(5)
N2 0.084(6) 0.076(6) 0.084(7) 0.025(5) -0.023(6) -0.002(5)
N3 0.096(7) 0.064(5) 0.092(7) -0.015(5) -0.053(6) -0.006(5)
N5 0.081(5) 0.034(3) 0.052(5) 0.008(4) -0.025(4) -0.010(3)
O1 0.146(14) 0.162(14) 0.106(12) 0.000 0.000 0.054(11)
O2 0.215(11) 0.252(12) 0.262(12) -0.008(9) -0.009(9) -0.005(9)
O3 0.42(3) 0.44(3) 0.45(3) -0.018(10) -0.001(10) -0.016(10)
O4 0.52(4) 0.53(4) 0.51(4) -0.002(10) 0.007(10) 0.005(10)
O5 0.284(14) 0.303(14) 0.300(14) -0.025(10) 0.016(10) -0.004(10)
O1W 1.35(15) 0.74(8) 0.20(3) 0.000 0.000 -0.99(11)

loop_
_atom_type_symbol
_atom_type_description
_atom_type_scat_dispersion_real
_atom_type_scat_dispersion_imag
_atom_type_scat_source
C C 0.0033 0.0016 'International Tables Vol C Tables 4.2.6.8 and 6.1.1.4'
H H 0.0000 0.0000 'International Tables Vol C Tables 4.2.6.8 and 6.1.1.4'
N N 0.0061 0.0033 'International Tables Vol C Tables 4.2.6.8 and 6.1.1.4'
O O 0.0106 0.0060 'International Tables Vol C Tables 4.2.6.8 and 6.1.1.4'
Cl Cl 0.1484 0.1585 'International Tables Vol C Tables 4.2.6.8 and 6.1.1.4'
Ag Ag -0.8971 1.1015 'International Tables Vol C Tables 4.2.6.8 and 6.1.1.4'

loop_
_geom_angle_atom_site_label_1
_geom_angle_atom_site_label_2
_geom_angle_atom_site_label_3
_geom_angle
_geom_angle_site_symmetry_1
_geom_angle_site_symmetry_3
N2 Ag1 N3 123.4(3) 4_645 4_744
N2 Ag1 N1 114.8(4) 4_645 .
N3 Ag1 N1 111.2(4) 4_744 .
N2 Ag1 O1 95.3(4) 4_645 .
N3 Ag1 O1 110.1(4) 4_744 .
N1 Ag1 O1 97.0(3) . .
N1 C1 C2 175.4(16) . .
C3 C2 C7 120.5(8) . .
C3 C2 C1 119.0(10) . .
C7 C2 C1 120.5(10) . .
C2 C3 C4 119.3(11) . .
C2 C3 H3 120.3 . .
C4 C3 H3 120.3 . .
C5 C4 C3 120.5(11) . .
C5 C4 H4 119.7 . .
C3 C4 H4 119.7 . .
C6 C5 C4 120.4(8) . .
C6 C5 N5 119.7(9) . .
C4 C5 N5 119.9(9) . .
C5 C6 C7 119.7(10) . .
C5 C6 H6 120.1 . .
C7 C6 H6 120.1 . .
C2 C7 C6 119.5(10) . .
C2 C7 H7 120.2 . .
C6 C7 H7 120.2 . .
C9 C8 C14 120.6(9) . .
C9 C8 N5 120.4(8) . .
C14 C8 N5 118.9(8) . .
C10 C9 C8 122.0(9) . .
C10 C9 H9 119.0 . .
C8 C9 H9 119.0 . .
C9 C10 C11 119.4(9) . .
C9 C10 H10 120.3 . .
C11 C10 H10 120.3 . .
C12 C11 C13 121.9(9) . .
C12 C11 C10 120.9(9) . .
C13 C11 C10 117.2(9) . .
N2 C12 C11 178.5(13) . .
C14 C13 C11 119.7(9) . .
C14 C13 H13 120.1 . .
C11 C13 H13 120.1 . .
C8 C14 C13 120.9(9) . .
C8 C14 H14 119.6 . .
C13 C14 H14 119.5 . .
C21 C15 C16 120.3(8) . .
C21 C15 N5 119.2(8) . .
C16 C15 N5 120.5(8) . .
C17 C16 C15 119.6(9) . .
C17 C16 H16 120.2 . .
C15 C16 H16 120.2 . .
C16 C17 C19 120.6(9) . .
C16 C17 H17 119.7 . .
C19 C17 H17 119.7 . .
C20 C19 C17 121.9(9) . .
C20 C19 C18A 118.0(9) . .
C17 C19 C18A 119.9(9) . .
C19 C20 C21 118.7(9) . .
C19 C20 H20 120.7 . .
C21 C20 H20 120.7 . .
C15 C21 C20 118.9(9) . .
C15 C21 H21 120.5 . .
C20 C21 H21 120.5 . .
C23 C22 H22A 114.1 . .
C23 C22 H22B 113.8 . .
H22A C22 H22B 104.6 . .
C23 C22 H22C 114.0 . .
H22A C22 H22C 104.6 . .
H22B C22 H22C 104.7 . .
C28 C23 C24 120.2(6) . .
C28 C23 C22 127(3) . .
C24 C23 C22 113(3) . .
C25 C24 C23 119.6(6) . .
C25 C24 H24 120.2 . .
C23 C24 H24 120.2 . .
C24 C25 C26 120.2(6) . .
C24 C25 H25 119.9 . .
C26 C25 H25 119.9 . .
C27 C26 C25 119.7(6) . .
C27 C26 H26 120.1 . .
C25 C26 H26 120.1 . .
C26 C27 C28 120.2(6) . .
C26 C27 H27 119.9 . .
C28 C27 H27 119.9 . .
C23 C28 C27 120.1(6) . .
C23 C28 H28 120.0 . .
C27 C28 H28 120.0 . .
N3 C18A C19 176.9(13) . .
O2 Cl1 O5 111.5(8) . .
O2 Cl1 O4 109.9(8) . .
O5 Cl1 O4 110.2(8) . .
O2 Cl1 O3 109.5(7) . .
O5 Cl1 O3 107.8(8) . .
O4 Cl1 O3 107.8(8) . .
C1 N1 Ag1 164.4(12) . .
C12 N2 Ag1 171.4(10) . 4_654
C18A N3 Ag1 167.7(11) . 4_755
C15 N5 C8 122.0(6) . .
C15 N5 C5 118.7(8) . .
C8 N5 C5 119.1(8) . .
Ag1 O1 Ag1 115.8(6) . 2_655
Ag1 O1 H1A 108.3 . .
Ag1 O1 H1A 108.3 2_655 .
Ag1 O1 H1B 108.3 . .
Ag1 O1 H1B 108.3 2_655 .
H1A O1 H1B 107.4 . .
H1WA O1W H1WB 120.0 . .

loop_
_geom_bond_atom_site_label_1
_geom_bond_atom_site_label_2
_geom_bond_distance
_geom_bond_site_symmetry_2
Ag1 N2 2.213(10) 4_645
Ag1 N3 2.214(9) 4_744
Ag1 N1 2.247(8) .
Ag1 O1 2.474(9) .
C1 N1 1.112(12) .
C1 C2 1.463(12) .
C2 C3 1.351(16) .
C2 C7 1.373(15) .
C3 C4 1.377(18) .
C3 H3 0.9300 .
C4 C5 1.370(16) .
C4 H4 0.9300 .
C5 C6 1.336(14) .
C5 N5 1.440(9) .
C6 C7 1.394(16) .
C6 H6 0.9300 .
C7 H7 0.9300 .
C8 C9 1.358(12) .
C8 C14 1.364(13) .
C8 N5 1.436(12) .
C9 C10 1.322(13) .
C9 H9 0.9300 .
C10 C11 1.479(14) .
C10 H10 0.9300 .
C11 C12 1.391(15) .
C11 C13 1.392(13) .
C12 N2 1.137(12) .
C13 C14 1.382(13) .
C13 H13 0.9300 .
C14 H14 0.9300 .
C15 C21 1.383(13) .
C15 C16 1.402(14) .
C15 N5 1.407(12) .
C16 C17 1.354(13) .
C16 H16 0.9300 .
C17 C19 1.383(13) .
C17 H17 0.9300 .
C19 C20 1.347(14) .
C19 C18A 1.492(14) .
C20 C21 1.434(13) .
C20 H20 0.9300 .
C21 H21 0.9300 .
C22 C23 1.492(10) .
C22 H22A 1.0048 .
C22 H22B 1.0040 .
C22 H22C 1.0047 .
C23 C28 1.369(8) .
C23 C24 1.377(8) .
C24 C25 1.374(8) .
C24 H24 0.9300 .
C25 C26 1.381(8) .
C25 H25 0.9300 .
C26 C27 1.368(8) .
C26 H26 0.9300 .
C27 C28 1.374(8) .
C27 H27 0.9300 .
C28 H28 0.9300 .
C18A N3 1.085(12) .
Cl1 O2 1.420(9) .
Cl1 O5 1.427(8) .
Cl1 O4 1.445(9) .
Cl1 O3 1.457(9) .
N2 Ag1 2.213(10) 4_654
N3 Ag1 2.214(9) 4_755
O1 Ag1 2.474(9) 2_655
O1 H1A 0.9700 .
O1 H1B 0.9700 .
O1W H1WA 0.8499 .
O1W H1WB 0.8500 .

loop_
_geom_torsion_atom_site_label_1
_geom_torsion_atom_site_label_2
_geom_torsion_atom_site_label_3
_geom_torsion_atom_site_label_4
_geom_torsion
_geom_torsion_site_symmetry_1
_geom_torsion_site_symmetry_4
N1 C1 C2 C3 120(19) . .
N1 C1 C2 C7 -63(20) . .
C7 C2 C3 C4 -1(2) . .
C1 C2 C3 C4 176.6(13) . .
C2 C3 C4 C5 0(2) . .
C3 C4 C5 C6 -1(2) . .
C3 C4 C5 N5 179.7(12) . .
C4 C5 C6 C7 3(2) . .
N5 C5 C6 C7 -178.5(12) . .
C3 C2 C7 C6 2(2) . .
C1 C2 C7 C6 -175.4(13) . .
C5 C6 C7 C2 -3(2) . .
C14 C8 C9 C10 2.0(17) . .
N5 C8 C9 C10 -176.6(10) . .
C8 C9 C10 C11 -3.2(17) . .
C9 C10 C11 C12 -175.8(11) . .
C9 C10 C11 C13 2.8(16) . .
C13 C11 C12 N2 60(42) . .
C10 C11 C12 N2 -122(41) . .
C12 C11 C13 C14 177.3(10) . .
C10 C11 C13 C14 -1.4(15) . .
C9 C8 C14 C13 -0.4(16) . .
N5 C8 C14 C13 178.2(9) . .
C11 C13 C14 C8 0.2(16) . .
C21 C15 C16 C17 -1.0(15) . .
N5 C15 C16 C17 179.7(9) . .
C15 C16 C17 C19 -0.1(15) . .
C16 C17 C19 C20 -0.2(16) . .
C16 C17 C19 C18A 174.3(10) . .
C17 C19 C20 C21 1.6(17) . .
C18A C19 C20 C21 -173.0(10) . .
C16 C15 C21 C20 2.4(15) . .
N5 C15 C21 C20 -178.4(9) . .
C19 C20 C21 C15 -2.6(16) . .
C28 C23 C24 C25 0.0(4) . .
C22 C23 C24 C25 180.0(3) . .
C23 C24 C25 C26 0.2(6) . .
C24 C25 C26 C27 -0.3(8) . .
C25 C26 C27 C28 0.1(8) . .
C24 C23 C28 C27 -0.1(6) . .
C22 C23 C28 C27 179.9(3) . .
C26 C27 C28 C23 0.1(8) . .
C20 C19 C18A N3 -81(23) . .
C17 C19 C18A N3 104(23) . .
C2 C1 N1 Ag1 -175(16) . .
N2 Ag1 N1 C1 -114(4) 4_645 .
N3 Ag1 N1 C1 100(4) 4_744 .
O1 Ag1 N1 C1 -15(4) . .
C11 C12 N2 Ag1 3(47) . 4_654
C19 C18A N3 Ag1 115(22) . 4_755
C21 C15 N5 C8 -145.9(9) . .
C16 C15 N5 C8 33.3(13) . .
C21 C15 N5 C5 39.9(13) . .
C16 C15 N5 C5 -140.8(9) . .
C9 C8 N5 C15 -142.0(10) . .
C14 C8 N5 C15 39.4(13) . .
C9 C8 N5 C5 32.1(14) . .
C14 C8 N5 C5 -146.5(9) . .
C6 C5 N5 C15 49.8(14) . .
C4 C5 N5 C15 -131.4(11) . .
C6 C5 N5 C8 -124.5(12) . .
C4 C5 N5 C8 54.3(13) . .
N2 Ag1 O1 Ag1 31.3(3) 4_645 2_655
N3 Ag1 O1 Ag1 159.8(3) 4_744 2_655
N1 Ag1 O1 Ag1 -84.5(3) . 2_655
